data_1505942
loop_
_publ_author_name
'Reddy, Leleti Rajender'
'Corey, E. J.'

_publ_section_title
;
 Novel bicyclization reaction leading to a fused beta-lactone.
;
_journal_issue 8
_journal_name_full 'Organic letters'
_journal_page_first 1717
_journal_page_last 1719
_journal_paper_doi 10.1021/ol060464n
_journal_volume 8
_journal_year 2006
_chemical_formula_sum 'C24 H27 N O6'
_chemical_formula_weight 425.47
_chemical_name_systematic
; 
 ? 
;
_space_group_IT_number 4
_symmetry_cell_setting monoclinic
_symmetry_space_group_name_Hall 'P 2yb'
_symmetry_space_group_name_H-M 'P 1 21 1'
_atom_sites_solution_hydrogens difmap
_atom_sites_solution_primary direct
_atom_sites_solution_secondary difmap
_audit_creation_method SHELXL-97
_cell_angle_alpha 90.00
_cell_angle_beta 102.016(2)
_cell_angle_gamma 90.00
_cell_formula_units_Z 2
_cell_length_a 7.4379(10)
_cell_length_b 11.1077(14)
_cell_length_c 13.6905(17)
_cell_measurement_temperature 293(2)
_cell_volume 1106.3(2)
_computing_cell_refinement 'SMART (BRUKER, V5.054, 1998)'
_computing_data_collection 'ASTRO (BRUKER, V5.007, 1997)'
_computing_data_reduction 'SAINT (BRUKER, V6.01, 1999)'
_computing_molecular_graphics 'SHELXTL (BRUKER, 1998, V5.1)'
_computing_publication_material 'XCIF (Sheldrick and BRUKER, 1997, V5.1)'
_computing_structure_refinement 'SHELXL-97 (Sheldrick, 1997)'
_computing_structure_solution 'SHELXS-97 (Sheldrick, 1990)'
_diffrn_ambient_temperature 293(2)
_diffrn_detector_area_resol_mean 836.6
_diffrn_measured_fraction_theta_full 0.986
_diffrn_measured_fraction_theta_max 0.986
_diffrn_measurement_device_type 'Bruker CCD'
_diffrn_measurement_method '\w, 0.3 deg'
_diffrn_radiation_monochromator graphite
_diffrn_radiation_source 'normal-focus sealed tube'
_diffrn_radiation_type MoK\a
_diffrn_radiation_wavelength 0.71073
_diffrn_reflns_av_R_equivalents 0.0233
_diffrn_reflns_av_sigmaI/netI 0.0241
_diffrn_reflns_limit_h_max 9
_diffrn_reflns_limit_h_min -9
_diffrn_reflns_limit_k_max 14
_diffrn_reflns_limit_k_min -13
_diffrn_reflns_limit_l_max 7
_diffrn_reflns_limit_l_min -17
_diffrn_reflns_number 7060
_diffrn_reflns_theta_full 27.89
_diffrn_reflns_theta_max 27.89
_diffrn_reflns_theta_min 2.38
_diffrn_standards_decay_% <1
_diffrn_standards_interval_count 0
_diffrn_standards_number 0
_exptl_absorpt_coefficient_mu 0.092
_exptl_absorpt_correction_type none
_exptl_crystal_colour colorless
_exptl_crystal_density_diffrn 1.277
_exptl_crystal_density_method 'not measured'
_exptl_crystal_description needle
_exptl_crystal_F_000 452
_exptl_crystal_size_max 0.14
_exptl_crystal_size_mid 0.10
_exptl_crystal_size_min 0.08
_refine_diff_density_max 0.217
_refine_diff_density_min -0.141
_refine_diff_density_rms 0.032
_refine_ls_abs_structure_details 'Flack H D (1983), Acta Cryst. A39, 876-881'
_refine_ls_abs_structure_Flack -0.2(8)
_refine_ls_extinction_method none
_refine_ls_goodness_of_fit_ref 1.065
_refine_ls_hydrogen_treatment refined
_refine_ls_matrix_type full
_refine_ls_number_parameters 388
_refine_ls_number_reflns 4852
_refine_ls_number_restraints 1
_refine_ls_restrained_S_all 1.065
_refine_ls_R_factor_all 0.0425
_refine_ls_R_factor_gt 0.0393
_refine_ls_shift/su_max 0.000
_refine_ls_shift/su_mean 0.000
_refine_ls_structure_factor_coef Fsqd
_refine_ls_weighting_details 'calc w=1/[\s^2^(Fo^2^)+(0.0505P)^2^+0.1720P] where P=(Fo^2^+2Fc^2^)/3'
_refine_ls_weighting_scheme calc
_refine_ls_wR_factor_gt 0.0957
_refine_ls_wR_factor_ref 0.0977
_reflns_number_gt 4557
_reflns_number_total 4852
_reflns_threshold_expression >2sigma(I)
_cod_data_source_file ol060464nsi20060222_032733.cif
_cod_data_source_block ejc55t
_cod_depositor_comments
;
The following automatic conversions were performed:

'_symmetry_cell_setting' value 'Monoclinic' changed to 'monoclinic'
according to /home/saulius/struct/CIF-dictionaries/cif_core.dic
dictionary named 'cif_core.dic' version 2.4.1 from 2010-06-29.

Automatic conversion script
Id: cif_fix_values 1715 2011-07-08 13:25:40Z adriana 
;
_cod_original_sg_symbol_H-M P2(1)
_cod_database_code 1505942

loop_
_symmetry_equiv_pos_as_xyz
'x, y, z'
'-x, y+1/2, -z'

loop_
_atom_site_label
_atom_site_type_symbol
_atom_site_fract_x
_atom_site_fract_y
_atom_site_fract_z
_atom_site_U_iso_or_equiv
_atom_site_adp_type
_atom_site_occupancy
_atom_site_symmetry_multiplicity
_atom_site_calc_flag
O1 O -0.09334(16) 0.52585(11) 0.64185(10) 0.0372(3) Uani 1 1 d
O2 O -0.35329(18) 0.52987(15) 0.51950(12) 0.0516(4) Uani 1 1 d
O3 O 0.0151(2) 0.47681(16) 0.08325(11) 0.0533(4) Uani 1 1 d
O4 O 0.32122(18) 0.49633(11) 0.73759(9) 0.0365(3) Uani 1 1 d
O5 O 0.20345(17) 0.85588(11) 0.67922(11) 0.0399(3) Uani 1 1 d
O6 O 0.46414(16) 0.75066(13) 0.69405(11) 0.0434(3) Uani 1 1 d
N1 N 0.09710(18) 0.67517(13) 0.51991(10) 0.0299(3) Uani 1 1 d
C1 C -0.2283(2) 0.57878(18) 0.57305(14) 0.0369(4) Uani 1 1 d
C2 C -0.1559(2) 0.70559(16) 0.59224(12) 0.0322(3) Uani 1 1 d
H1 H -0.235(3) 0.757(2) 0.6165(15) 0.034(5) Uiso 1 1 d
C3 C -0.0649(2) 0.75221(18) 0.51042(13) 0.0353(4) Uani 1 1 d
H2 H -0.141(3) 0.740(2) 0.4451(16) 0.035(5) Uiso 1 1 d
H3 H -0.032(3) 0.841(2) 0.5199(17) 0.044(6) Uiso 1 1 d
C4 C 0.1725(2) 0.65225(14) 0.62743(11) 0.0272(3) Uani 1 1 d
C5 C -0.0031(2) 0.64517(14) 0.67035(12) 0.0293(3) Uani 1 1 d
C6 C 0.0080(3) 0.6662(2) 0.78013(13) 0.0387(4) Uani 1 1 d
H4 H 0.053(3) 0.747(3) 0.7996(19) 0.057(7) Uiso 1 1 d
H6 H -0.109(3) 0.655(2) 0.7942(17) 0.047(6) Uiso 1 1 d
H5 H 0.086(3) 0.612(2) 0.8168(17) 0.047(6) Uiso 1 1 d
C7 C 0.2254(2) 0.71239(17) 0.45690(12) 0.0333(3) Uani 1 1 d
H7 H 0.348(3) 0.682(2) 0.4853(15) 0.034(5) Uiso 1 1 d
H8 H 0.228(3) 0.797(2) 0.4487(16) 0.038(5) Uiso 1 1 d
C8 C 0.1693(2) 0.65655(16) 0.35434(12) 0.0303(3) Uani 1 1 d
C9 C 0.2339(2) 0.54233(16) 0.33778(13) 0.0329(3) Uani 1 1 d
H9 H 0.314(2) 0.5034(17) 0.3894(13) 0.024(4) Uiso 1 1 d
C10 C 0.1821(2) 0.48569(17) 0.24684(14) 0.0361(4) Uani 1 1 d
H10 H 0.228(3) 0.407(2) 0.2357(17) 0.044(6) Uiso 1 1 d
C11 C 0.0599(2) 0.54241(18) 0.16992(13) 0.0366(4) Uani 1 1 d
C12 C -0.0057(2) 0.6562(2) 0.18411(13) 0.0397(4) Uani 1 1 d
H11 H -0.082(3) 0.697(2) 0.1328(18) 0.049(6) Uiso 1 1 d
C13 C 0.0509(3) 0.71298(18) 0.27572(13) 0.0365(4) Uani 1 1 d
H12 H 0.008(3) 0.790(2) 0.2857(16) 0.041(6) Uiso 1 1 d
C14 C -0.1285(4) 0.5215(4) 0.00660(19) 0.0696(8) Uani 1 1 d
H15 H -0.136(4) 0.469(3) -0.045(3) 0.074(9) Uiso 1 1 d
H13 H -0.235(4) 0.530(3) 0.032(2) 0.073(8) Uiso 1 1 d
H14 H -0.091(5) 0.604(4) -0.017(2) 0.093(11) Uiso 1 1 d
C15 C 0.2796(2) 0.53465(16) 0.63639(12) 0.0308(3) Uani 1 1 d
H17 H 0.210(3) 0.4775(19) 0.5948(14) 0.028(5) Uiso 1 1 d
H16 H 0.388(3) 0.5447(18) 0.6118(14) 0.028(4) Uiso 1 1 d
C16 C 0.4390(3) 0.3956(2) 0.74853(15) 0.0430(4) Uani 1 1 d
H18 H 0.548(4) 0.412(2) 0.7315(19) 0.055(7) Uiso 1 1 d
H19 H 0.406(4) 0.335(3) 0.694(2) 0.072(9) Uiso 1 1 d
C17 C 0.4615(2) 0.34130(16) 0.85070(13) 0.0341(4) Uani 1 1 d
C18 C 0.3712(3) 0.38266(19) 0.92201(15) 0.0437(4) Uani 1 1 d
H20 H 0.292(3) 0.452(3) 0.9085(18) 0.054(7) Uiso 1 1 d
C19 C 0.3982(4) 0.3283(2) 1.01496(16) 0.0540(6) Uani 1 1 d
H21 H 0.335(4) 0.353(3) 1.061(2) 0.065(8) Uiso 1 1 d
C20 C 0.5150(3) 0.2311(2) 1.03667(17) 0.0559(6) Uani 1 1 d
H22 H 0.533(3) 0.197(3) 1.096(2) 0.062(7) Uiso 1 1 d
C21 C 0.6037(4) 0.1886(2) 0.96538(19) 0.0601(6) Uani 1 1 d
H23 H 0.684(4) 0.132(3) 0.976(2) 0.071(8) Uiso 1 1 d
C22 C 0.5768(3) 0.2421(2) 0.87265(17) 0.0500(5) Uani 1 1 d
H24 H 0.636(3) 0.215(2) 0.8202(18) 0.053(6) Uiso 1 1 d
C23 C 0.2997(2) 0.75631(15) 0.67293(12) 0.0304(3) Uani 1 1 d
C24 C 0.3077(3) 0.9630(2) 0.7137(2) 0.0477(5) Uani 1 1 d
H25 H 0.396(4) 0.976(2) 0.6770(19) 0.053(7) Uiso 1 1 d
H26 H 0.220(4) 1.026(3) 0.707(2) 0.070(8) Uiso 1 1 d
H27 H 0.368(5) 0.950(3) 0.781(3) 0.084(10) Uiso 1 1 d

loop_
_atom_site_aniso_label
_atom_site_aniso_U_11
_atom_site_aniso_U_22
_atom_site_aniso_U_33
_atom_site_aniso_U_23
_atom_site_aniso_U_13
_atom_site_aniso_U_12
O1 0.0333(6) 0.0313(6) 0.0470(7) 0.0000(5) 0.0083(5) -0.0037(5)
O2 0.0332(7) 0.0601(9) 0.0590(9) -0.0151(7) 0.0038(6) -0.0068(6)
O3 0.0506(8) 0.0674(10) 0.0379(7) -0.0115(7) 0.0001(6) -0.0024(7)
O4 0.0423(6) 0.0347(7) 0.0319(6) 0.0046(5) 0.0060(5) 0.0134(5)
O5 0.0335(6) 0.0301(6) 0.0573(8) -0.0071(5) 0.0122(6) -0.0007(5)
O6 0.0290(6) 0.0444(7) 0.0537(8) -0.0082(6) 0.0019(5) -0.0006(5)
N1 0.0293(6) 0.0330(7) 0.0266(6) 0.0042(5) 0.0042(5) 0.0039(5)
C1 0.0289(8) 0.0432(10) 0.0395(9) -0.0040(7) 0.0091(7) 0.0013(7)
C2 0.0274(8) 0.0357(9) 0.0329(8) -0.0003(7) 0.0046(6) 0.0068(6)
C3 0.0340(8) 0.0372(9) 0.0325(8) 0.0065(7) 0.0018(7) 0.0072(7)
C4 0.0258(7) 0.0291(8) 0.0259(7) 0.0009(6) 0.0037(5) 0.0020(6)
C5 0.0280(7) 0.0258(8) 0.0338(8) 0.0013(6) 0.0060(6) -0.0006(6)
C6 0.0387(9) 0.0469(11) 0.0322(8) 0.0025(8) 0.0111(7) 0.0050(8)
C7 0.0358(9) 0.0338(9) 0.0308(8) 0.0012(7) 0.0078(6) -0.0035(7)
C8 0.0292(7) 0.0336(8) 0.0295(7) 0.0044(6) 0.0092(6) -0.0029(6)
C9 0.0307(7) 0.0349(9) 0.0327(8) 0.0073(7) 0.0055(6) 0.0018(7)
C10 0.0345(8) 0.0353(9) 0.0397(9) 0.0006(7) 0.0104(7) 0.0006(7)
C11 0.0316(8) 0.0485(10) 0.0305(8) -0.0003(7) 0.0081(6) -0.0051(7)
C12 0.0352(9) 0.0525(11) 0.0306(8) 0.0119(8) 0.0050(7) 0.0066(8)
C13 0.0412(9) 0.0364(9) 0.0337(8) 0.0076(7) 0.0117(7) 0.0073(7)
C14 0.0635(16) 0.103(2) 0.0362(11) -0.0078(14) -0.0038(11) -0.0048(16)
C15 0.0316(8) 0.0299(8) 0.0304(8) 0.0002(7) 0.0049(6) 0.0054(7)
C16 0.0470(11) 0.0449(11) 0.0377(10) 0.0071(8) 0.0099(8) 0.0204(9)
C17 0.0323(8) 0.0319(8) 0.0357(8) 0.0023(7) 0.0012(7) 0.0047(6)
C18 0.0521(11) 0.0384(10) 0.0374(10) -0.0021(8) 0.0021(8) 0.0123(8)
C19 0.0687(15) 0.0588(14) 0.0355(10) -0.0039(9) 0.0131(10) 0.0105(11)
C20 0.0624(13) 0.0628(15) 0.0396(10) 0.0180(10) 0.0040(9) 0.0072(11)
C21 0.0624(14) 0.0591(15) 0.0601(14) 0.0245(11) 0.0157(11) 0.0292(12)
C22 0.0500(11) 0.0525(12) 0.0504(11) 0.0146(9) 0.0174(9) 0.0232(9)
C23 0.0320(8) 0.0328(8) 0.0269(7) -0.0007(6) 0.0072(6) -0.0008(6)
C24 0.0475(11) 0.0336(10) 0.0658(15) -0.0115(9) 0.0204(11) -0.0074(9)

loop_
_atom_type_symbol
_atom_type_description
_atom_type_scat_dispersion_real
_atom_type_scat_dispersion_imag
_atom_type_scat_source
C C 0.0033 0.0016 'International Tables Vol C Tables 4.2.6.8 and 6.1.1.4'
H H 0.0000 0.0000 'International Tables Vol C Tables 4.2.6.8 and 6.1.1.4'
N N 0.0061 0.0033 'International Tables Vol C Tables 4.2.6.8 and 6.1.1.4'
O O 0.0106 0.0060 'International Tables Vol C Tables 4.2.6.8 and 6.1.1.4'

loop_
_geom_angle_atom_site_label_1
_geom_angle_atom_site_label_2
_geom_angle_atom_site_label_3
_geom_angle
C1 O1 C5 91.38(13)
C11 O3 C14 117.5(2)
C16 O4 C15 110.25(13)
C23 O5 C24 116.53(15)
C3 N1 C7 113.98(14)
C3 N1 C4 108.84(12)
C7 N1 C4 118.17(13)
O2 C1 O1 126.85(19)
O2 C1 C2 137.54(18)
O1 C1 C2 95.61(13)
C1 C2 C3 112.81(15)
C1 C2 C5 84.23(13)
C3 C2 C5 106.45(13)
C1 C2 H1 114.0(13)
C3 C2 H1 117.7(13)
C5 C2 H1 116.8(12)
N1 C3 C2 102.77(13)
N1 C3 H2 108.3(12)
C2 C3 H2 112.1(12)
N1 C3 H3 112.5(13)
C2 C3 H3 111.7(13)
H2 C3 H3 109.4(19)
N1 C4 C15 108.10(13)
N1 C4 C23 110.23(13)
C15 C4 C23 110.15(13)
N1 C4 C5 102.22(12)
C15 C4 C5 113.34(13)
C23 C4 C5 112.45(13)
O1 C5 C6 108.97(14)
O1 C5 C4 108.34(13)
C6 C5 C4 119.85(14)
O1 C5 C2 88.78(12)
C6 C5 C2 120.24(15)
C4 C5 C2 105.90(13)
C5 C6 H4 111.0(15)
C5 C6 H6 108.9(14)
H4 C6 H6 110(2)
C5 C6 H5 110.0(15)
H4 C6 H5 108(2)
H6 C6 H5 108(2)
N1 C7 C8 109.97(14)
N1 C7 H7 109.6(12)
C8 C7 H7 106.5(13)
N1 C7 H8 112.5(14)
C8 C7 H8 107.8(13)
H7 C7 H8 110.3(19)
C13 C8 C9 118.00(16)
C13 C8 C7 122.82(16)
C9 C8 C7 119.16(15)
C10 C9 C8 121.52(16)
C10 C9 H9 119.3(12)
C8 C9 H9 119.2(12)
C9 C10 C11 119.59(17)
C9 C10 H10 121.2(14)
C11 C10 H10 119.2(13)
O3 C11 C12 125.26(17)
O3 C11 C10 114.62(18)
C12 C11 C10 120.12(17)
C11 C12 C13 119.52(17)
C11 C12 H11 121.2(15)
C13 C12 H11 119.2(15)
C12 C13 C8 121.23(18)
C12 C13 H12 120.0(13)
C8 C13 H12 118.8(13)
O3 C14 H15 106(2)
O3 C14 H13 109.1(19)
H15 C14 H13 116(3)
O3 C14 H14 109.3(18)
H15 C14 H14 108(3)
H13 C14 H14 109(3)
O4 C15 C4 109.89(13)
O4 C15 H17 111.8(12)
C4 C15 H17 108.8(12)
O4 C15 H16 110.7(11)
C4 C15 H16 110.0(12)
H17 C15 H16 105.5(17)
O4 C16 C17 111.37(15)
O4 C16 H18 112.5(17)
C17 C16 H18 112.8(16)
O4 C16 H19 113.6(17)
C17 C16 H19 113.2(18)
H18 C16 H19 92(2)
C18 C17 C22 118.83(17)
C18 C17 C16 123.48(16)
C22 C17 C16 117.67(17)
C17 C18 C19 120.54(18)
C17 C18 H20 120.0(15)
C19 C18 H20 119.4(15)
C20 C19 C18 120.3(2)
C20 C19 H21 118.4(18)
C18 C19 H21 121.2(18)
C21 C20 C19 119.4(2)
C21 C20 H22 120.5(18)
C19 C20 H22 120.1(18)
C20 C21 C22 120.6(2)
C20 C21 H23 124(2)
C22 C21 H23 115(2)
C21 C22 C17 120.4(2)
C21 C22 H24 123.2(15)
C17 C22 H24 116.5(15)
O6 C23 O5 124.33(16)
O6 C23 C4 124.63(15)
O5 C23 C4 110.89(13)
O5 C24 H25 110.1(17)
O5 C24 H26 105.5(18)
H25 C24 H26 113(3)
O5 C24 H27 108(2)
H25 C24 H27 108(3)
H26 C24 H27 112(3)

loop_
_geom_bond_atom_site_label_1
_geom_bond_atom_site_label_2
_geom_bond_distance
O1 C1 1.359(2)
O1 C5 1.500(2)
O2 C1 1.189(2)
O3 C11 1.373(2)
O3 C14 1.422(3)
O4 C16 1.410(2)
O4 C15 1.421(2)
O5 C23 1.330(2)
O5 C24 1.444(2)
O6 C23 1.198(2)
N1 C3 1.462(2)
N1 C7 1.473(2)
N1 C4 1.4840(19)
C1 C2 1.511(3)
C2 C3 1.515(2)
C2 C5 1.543(2)
C2 H1 0.93(2)
C3 H2 0.96(2)
C3 H3 1.02(2)
C4 C15 1.521(2)
C4 C23 1.541(2)
C4 C5 1.542(2)
C5 C6 1.506(2)
C6 H4 0.98(3)
C6 H6 0.94(3)
C6 H5 0.91(3)
C7 C8 1.512(2)
C7 H7 0.97(2)
C7 H8 0.95(3)
C8 C13 1.390(2)
C8 C9 1.392(3)
C9 C10 1.376(3)
C9 H9 0.931(18)
C10 C11 1.390(3)
C10 H10 0.96(2)
C11 C12 1.382(3)
C12 C13 1.389(3)
C12 H11 0.92(2)
C13 H12 0.93(2)
C14 H15 0.91(3)
C14 H13 0.94(3)
C14 H14 1.03(4)
C15 H17 0.93(2)
C15 H16 0.94(2)
C16 C17 1.500(3)
C16 H18 0.91(3)
C16 H19 1.00(3)
C17 C18 1.374(3)
C17 C22 1.390(3)
C18 C19 1.385(3)
C18 H20 0.96(3)
C19 C20 1.379(3)
C19 H21 0.91(3)
C20 C21 1.371(4)
C20 H22 0.88(3)
C21 C22 1.378(3)
C21 H23 0.86(3)
C22 H24 0.97(3)
C24 H25 0.92(3)
C24 H26 0.95(3)
C24 H27 0.95(3)

loop_
_geom_torsion_atom_site_label_1
_geom_torsion_atom_site_label_2
_geom_torsion_atom_site_label_3
_geom_torsion_atom_site_label_4
_geom_torsion
C5 O1 C1 O2 179.4(2)
C5 O1 C1 C2 0.07(13)
O2 C1 C2 C3 -73.8(3)
O1 C1 C2 C3 105.38(15)
O2 C1 C2 C5 -179.3(2)
O1 C1 C2 C5 -0.06(13)
C7 N1 C3 C2 -172.13(14)
C4 N1 C3 C2 -37.88(17)
C1 C2 C3 N1 -66.50(17)
C5 C2 C3 N1 24.10(17)
C3 N1 C4 C15 155.33(14)
C7 N1 C4 C15 -72.61(17)
C3 N1 C4 C23 -84.23(16)
C7 N1 C4 C23 47.83(18)
C3 N1 C4 C5 35.52(17)
C7 N1 C4 C5 167.58(14)
C1 O1 C5 C6 121.63(15)
C1 O1 C5 C4 -106.42(14)
C1 O1 C5 C2 -0.06(13)
N1 C4 C5 O1 75.69(14)
C15 C4 C5 O1 -40.39(17)
C23 C4 C5 O1 -166.13(12)
N1 C4 C5 C6 -158.50(16)
C15 C4 C5 C6 85.42(19)
C23 C4 C5 C6 -40.3(2)
N1 C4 C5 C2 -18.39(16)
C15 C4 C5 C2 -134.47(14)
C23 C4 C5 C2 99.79(15)
C1 C2 C5 O1 0.06(11)
C3 C2 C5 O1 -112.06(14)
C1 C2 C5 C6 -111.29(17)
C3 C2 C5 C6 136.59(17)
C1 C2 C5 C4 108.79(13)
C3 C2 C5 C4 -3.32(18)
C3 N1 C7 C8 -87.04(18)
C4 N1 C7 C8 143.23(15)
N1 C7 C8 C13 90.86(19)
N1 C7 C8 C9 -87.27(18)
C13 C8 C9 C10 -0.5(2)
C7 C8 C9 C10 177.77(15)
C8 C9 C10 C11 -1.2(3)
C14 O3 C11 C12 -9.1(3)
C14 O3 C11 C10 171.2(2)
C9 C10 C11 O3 -178.83(16)
C9 C10 C11 C12 1.5(3)
O3 C11 C12 C13 -179.86(18)
C10 C11 C12 C13 -0.2(3)
C11 C12 C13 C8 -1.4(3)
C9 C8 C13 C12 1.8(3)
C7 C8 C13 C12 -176.39(16)
C16 O4 C15 C4 -172.93(15)
N1 C4 C15 O4 -167.84(13)
C23 C4 C15 O4 71.67(17)
C5 C4 C15 O4 -55.28(18)
C15 O4 C16 C17 -171.02(16)
O4 C16 C17 C18 2.6(3)
O4 C16 C17 C22 -178.99(19)
C22 C17 C18 C19 1.6(3)
C16 C17 C18 C19 180.0(2)
C17 C18 C19 C20 -0.6(4)
C18 C19 C20 C21 -0.2(4)
C19 C20 C21 C22 -0.1(4)
C20 C21 C22 C17 1.1(4)
C18 C17 C22 C21 -1.9(3)
C16 C17 C22 C21 179.7(2)
C24 O5 C23 O6 0.2(3)
C24 O5 C23 C4 -175.47(16)
N1 C4 C23 O6 -105.60(19)
C15 C4 C23 O6 13.6(2)
C5 C4 C23 O6 141.04(17)
N1 C4 C23 O5 70.06(16)
C15 C4 C23 O5 -170.74(13)
C5 C4 C23 O5 -43.29(18)

loop_
_cod_related_entry_id
_cod_related_entry_database
_cod_related_entry_code
1 ChemSpider 9728417
